data_4066301
loop_
_publ_author_name
'Birkmann, Birgit'
'Voss, Tanja'
'Geier, Stephen J.'
'Ullrich, Matthias'
'Kehr, Gerald'
'Erker, Gerhard'
'Stephan, Douglas W.'

_publ_section_title
;
 Frustrated Lewis Pairs and Ring-Opening of THF, Dioxane, and
 Thioxane&#x2020;
;
_journal_issue 21
_journal_name_full Organometallics
_journal_page_first 5310
_journal_paper_doi 10.1021/om1003896
_journal_volume 29
_journal_year 2010
_chemical_formula_sum 'C37 H37.5 B Br0.5 F15 O2 P'
_chemical_formula_weight 880.90
_space_group_IT_number 14
_symmetry_cell_setting monoclinic
_symmetry_space_group_name_Hall '-P 2yn'
_symmetry_space_group_name_H-M 'P 1 21/n 1'
_atom_sites_solution_hydrogens geom
_atom_sites_solution_primary direct
_atom_sites_solution_secondary difmap
_audit_creation_method SHELXL-97
_cell_angle_alpha 90.00
_cell_angle_beta 110.439(2)
_cell_angle_gamma 90.00
_cell_formula_units_Z 4
_cell_length_a 15.6780(6)
_cell_length_b 13.9752(5)
_cell_length_c 18.5333(7)
_cell_measurement_temperature 150(2)
_cell_volume 3805.1(3)
_computing_structure_refinement 'SHELXL-97 (Sheldrick, 1997)'
_computing_structure_solution 'SHELXS-97 (Sheldrick, 1990)'
_diffrn_ambient_temperature 150(2)
_diffrn_measured_fraction_theta_full 0.999
_diffrn_measured_fraction_theta_max 0.999
_diffrn_radiation_monochromator graphite
_diffrn_radiation_source 'fine-focus sealed tube'
_diffrn_radiation_type MoK\a
_diffrn_radiation_wavelength 0.71073
_diffrn_reflns_av_R_equivalents 0.0782
_diffrn_reflns_av_sigmaI/netI 0.0832
_diffrn_reflns_limit_h_max 20
_diffrn_reflns_limit_h_min -20
_diffrn_reflns_limit_k_max 18
_diffrn_reflns_limit_k_min -17
_diffrn_reflns_limit_l_max 24
_diffrn_reflns_limit_l_min -24
_diffrn_reflns_number 58814
_diffrn_reflns_theta_full 27.52
_diffrn_reflns_theta_max 27.52
_diffrn_reflns_theta_min 1.47
_exptl_absorpt_coefficient_mu 0.705
_exptl_absorpt_correction_T_max 0.9458
_exptl_absorpt_correction_T_min 0.7905
_exptl_absorpt_correction_type empirical
_exptl_crystal_density_diffrn 1.538
_exptl_crystal_density_method 'not measured'
_exptl_crystal_F_000 1792
_exptl_crystal_size_max 0.35
_exptl_crystal_size_mid 0.29
_exptl_crystal_size_min 0.08
_refine_diff_density_max 1.084
_refine_diff_density_min -0.578
_refine_diff_density_rms 0.072
_refine_ls_extinction_method none
_refine_ls_goodness_of_fit_ref 1.019
_refine_ls_hydrogen_treatment fixed
_refine_ls_matrix_type full
_refine_ls_number_parameters 523
_refine_ls_number_reflns 8758
_refine_ls_number_restraints 0
_refine_ls_restrained_S_all 1.019
_refine_ls_R_factor_all 0.1773
_refine_ls_R_factor_gt 0.0769
_refine_ls_shift/su_max 0.000
_refine_ls_shift/su_mean 0.000
_refine_ls_structure_factor_coef Fsqd
_refine_ls_weighting_details 'calc w=1/[\s^2^(Fo^2^)+(0.0973P)^2^+5.3796P] where P=(Fo^2^+2Fc^2^)/3'
_refine_ls_weighting_scheme calc
_refine_ls_wR_factor_gt 0.1852
_refine_ls_wR_factor_ref 0.2348
_reflns_number_gt 4078
_reflns_number_total 8758
_reflns_threshold_expression >2sigma(I)
_cod_data_source_file om1003896_si_002.cif
_cod_data_source_block tBu3P(CH2)2O(CH2)2OB(C6F5)3
_cod_original_cell_volume 3805.1(2)
_cod_original_sg_symbol_H-M P2(1)/n
_cod_original_formula_sum 'C37 H37.50 B Br0.50 F15 O2 P'
_cod_database_code 4066301

loop_
_symmetry_equiv_pos_as_xyz
'x, y, z'
'-x+1/2, y+1/2, -z+1/2'
'-x, -y, -z'
'x-1/2, -y-1/2, z-1/2'

loop_
_atom_site_label
_atom_site_type_symbol
_atom_site_fract_x
_atom_site_fract_y
_atom_site_fract_z
_atom_site_U_iso_or_equiv
_atom_site_adp_type
_atom_site_occupancy
_atom_site_symmetry_multiplicity
_atom_site_calc_flag
_atom_site_refinement_flags
P1 P 0.94807(9) 0.84253(8) 0.21543(7) 0.0430(3) Uani 1 1 d .
F1 F 0.99067(18) 1.16847(18) 0.08736(15) 0.0507(7) Uani 1 1 d .
F2 F 0.8228(2) 1.1384(2) -0.00908(16) 0.0670(9) Uani 1 1 d .
F3 F 0.68292(19) 1.2528(3) -0.00495(16) 0.0719(9) Uani 1 1 d .
F4 F 0.71878(18) 1.4012(2) 0.09503(16) 0.0630(8) Uani 1 1 d .
F5 F 0.88473(18) 1.43293(19) 0.19258(15) 0.0519(7) Uani 1 1 d .
F6 F 1.20817(19) 1.22416(19) 0.16128(18) 0.0602(8) Uani 1 1 d .
F7 F 1.2764(2) 1.3022(2) 0.06399(18) 0.0684(9) Uani 1 1 d .
F8 F 1.2166(2) 1.4749(2) -0.00152(17) 0.0674(9) Uani 1 1 d .
F9 F 1.08815(19) 1.57160(19) 0.03709(16) 0.0602(8) Uani 1 1 d .
F10 F 1.01985(18) 1.49595(19) 0.13728(15) 0.0517(7) Uiso 1 1 d .
F11 F 0.94280(18) 1.2882(2) 0.30358(14) 0.0575(8) Uani 1 1 d .
F12 F 0.9733(2) 1.3593(3) 0.44295(18) 0.0790(10) Uani 1 1 d .
F13 F 1.1125(3) 1.4829(3) 0.50734(19) 0.0930(12) Uani 1 1 d .
F14 F 1.2197(2) 1.5375(2) 0.42484(18) 0.0816(11) Uani 1 1 d .
F15 F 1.1927(2) 1.4652(2) 0.28724(17) 0.0673(9) Uani 1 1 d .
B1 B 1.0537(3) 1.3093(4) 0.2088(3) 0.0392(12) Uani 1 1 d .
O1 O 1.08262(19) 1.2128(2) 0.23557(16) 0.0401(7) Uani 1 1 d .
O2 O 1.1462(2) 1.0315(2) 0.3224(2) 0.0630(10) Uani 1 1 d .
C1 C 0.9473(3) 1.2995(3) 0.1482(2) 0.0354(10) Uani 1 1 d .
C2 C 0.9254(3) 1.2281(3) 0.0935(2) 0.0380(10) Uani 1 1 d .
C3 C 0.8383(3) 1.2112(3) 0.0422(2) 0.0457(12) Uani 1 1 d .
C4 C 0.7693(3) 1.2686(4) 0.0435(2) 0.0468(12) Uani 1 1 d .
C5 C 0.7867(3) 1.3425(3) 0.0941(3) 0.0428(11) Uani 1 1 d .
C6 C 0.8748(3) 1.3569(3) 0.1450(2) 0.0399(11) Uani 1 1 d .
C7 C 1.1082(3) 1.3562(3) 0.1547(2) 0.0379(10) Uiso 1 1 d .
C8 C 1.1738(3) 1.3115(3) 0.1332(3) 0.0451(12) Uani 1 1 d .
C9 C 1.2113(3) 1.3502(4) 0.0818(3) 0.0475(12) Uani 1 1 d .
C10 C 1.1821(3) 1.4373(4) 0.0488(3) 0.0498(13) Uani 1 1 d .
C11 C 1.1166(3) 1.4854(3) 0.0684(3) 0.0451(12) Uani 1 1 d .
C12 C 1.0829(3) 1.4453(3) 0.1197(2) 0.0396(11) Uani 1 1 d .
C13 C 1.0643(3) 1.3748(3) 0.2863(2) 0.0432(11) Uani 1 1 d .
C14 C 1.0118(3) 1.3525(3) 0.3304(3) 0.0500(13) Uani 1 1 d .
C15 C 1.0262(4) 1.3879(4) 0.4030(3) 0.0580(14) Uani 1 1 d .
C16 C 1.0962(4) 1.4498(4) 0.4347(3) 0.0631(16) Uani 1 1 d .
C17 C 1.1499(4) 1.4768(4) 0.3944(3) 0.0603(15) Uani 1 1 d .
C18 C 1.1342(4) 1.4384(3) 0.3215(3) 0.0505(13) Uani 1 1 d .
C19 C 1.1642(3) 1.2017(4) 0.2990(3) 0.0553(13) Uani 1 1 d .
H19A H 1.1524 1.2145 0.3472 0.066 Uiso 1 1 calc R
H19B H 1.2095 1.2490 0.2952 0.066 Uiso 1 1 calc R
C20 C 1.2009(4) 1.1062(4) 0.3018(4) 0.0748(17) Uani 1 1 d .
H20A H 1.2635 1.1050 0.3400 0.090 Uiso 1 1 calc R
H20B H 1.2046 1.0907 0.2508 0.090 Uiso 1 1 calc R
C21 C 1.0736(5) 1.0036(5) 0.2588(4) 0.093(2) Uiso 1 1 d .
H21A H 1.0944 0.9864 0.2159 0.111 Uiso 1 1 calc R
H21B H 1.0284 1.0559 0.2417 0.111 Uiso 1 1 calc R
C22 C 1.0316(4) 0.9161(4) 0.2843(3) 0.0667(15) Uiso 1 1 d .
H22A H 1.0036 0.9394 0.3214 0.080 Uiso 1 1 calc R
H22B H 1.0825 0.8736 0.3133 0.080 Uiso 1 1 calc R
C23 C 0.9448(4) 0.7326(3) 0.2736(3) 0.0641(15) Uani 1 1 d .
C24 C 0.9465(6) 0.7594(6) 0.3535(5) 0.107(2) Uiso 1 1 d .
H24A H 0.9448 0.7011 0.3824 0.161 Uiso 1 1 calc R
H24B H 0.8934 0.7992 0.3491 0.161 Uiso 1 1 calc R
H24C H 1.0023 0.7951 0.3806 0.161 Uiso 1 1 calc R
C25 C 1.0295(5) 0.6715(4) 0.2863(4) 0.093(2) Uani 1 1 d .
H25A H 1.0271 0.6149 0.3167 0.140 Uiso 1 1 calc R
H25B H 1.0840 0.7090 0.3139 0.140 Uiso 1 1 calc R
H25C H 1.0319 0.6513 0.2364 0.140 Uiso 1 1 calc R
C26 C 0.8633(5) 0.6695(6) 0.2328(5) 0.103(2) Uiso 1 1 d .
H26D H 0.8640 0.6134 0.2648 0.154 Uiso 1 1 calc R
H26E H 0.8663 0.6485 0.1833 0.154 Uiso 1 1 calc R
H26F H 0.8071 0.7057 0.2241 0.154 Uiso 1 1 calc R
C27 C 0.8368(4) 0.9053(4) 0.1808(3) 0.0617(15) Uani 1 1 d .
C28 C 0.7960(6) 0.9101(6) 0.2455(5) 0.125(3) Uani 1 1 d .
H28A H 0.7375 0.9437 0.2267 0.187 Uiso 1 1 calc R
H28B H 0.8379 0.9446 0.2898 0.187 Uiso 1 1 calc R
H28C H 0.7867 0.8451 0.2611 0.187 Uiso 1 1 calc R
C29 C 0.7676(4) 0.8560(5) 0.1103(4) 0.092(2) Uani 1 1 d .
H29A H 0.7102 0.8917 0.0938 0.138 Uiso 1 1 calc R
H29B H 0.7567 0.7905 0.1240 0.138 Uiso 1 1 calc R
H29C H 0.7918 0.8542 0.0682 0.138 Uiso 1 1 calc R
C30 C 0.8468(5) 1.0114(4) 0.1608(4) 0.0781(18) Uani 1 1 d .
H30A H 0.7868 1.0421 0.1431 0.117 Uiso 1 1 calc R
H30B H 0.8730 1.0146 0.1200 0.117 Uiso 1 1 calc R
H30C H 0.8869 1.0446 0.2067 0.117 Uiso 1 1 calc R
C31 C 0.9903(4) 0.8168(5) 0.1343(3) 0.0699(16) Uani 1 1 d .
C32 C 1.0919(5) 0.7976(8) 0.1653(5) 0.126(3) Uani 1 1 d .
H32A H 1.1135 0.7872 0.1223 0.189 Uiso 1 1 calc R
H32B H 1.1043 0.7405 0.1980 0.189 Uiso 1 1 calc R
H32C H 1.1236 0.8527 0.1956 0.189 Uiso 1 1 calc R
C33 C 0.9738(4) 0.9035(5) 0.0783(3) 0.0801(19) Uani 1 1 d .
H33A H 0.9984 0.8890 0.0377 0.120 Uiso 1 1 calc R
H33B H 1.0043 0.9602 0.1069 0.120 Uiso 1 1 calc R
H33C H 0.9083 0.9158 0.0552 0.120 Uiso 1 1 calc R
C34 C 0.9417(5) 0.7300(5) 0.0870(4) 0.095(2) Uani 1 1 d .
H34A H 0.9652 0.7184 0.0453 0.143 Uiso 1 1 calc R
H34B H 0.8761 0.7427 0.0651 0.143 Uiso 1 1 calc R
H34C H 0.9525 0.6736 0.1203 0.143 Uiso 1 1 calc R
C101 C 1.0000 1.0000 0.5000 0.078(3) Uani 1 2 d S
C102 C 1.0494(9) 1.0309(10) 0.4593(9) 0.054(3) Uani 0.50 1 d P
H10A H 1.117(8) 1.004(12) 0.451(9) 0.064 Uiso 0.50 1 d P
C106 C 0.9270(9) 1.0232(12) 0.5090(7) 0.056(3) Uani 0.50 1 d P
H10B H 0.913(9) 0.999(17) 0.550(12) 0.067 Uiso 0.50 1 d P
C103 C 1.0029(9) 1.1034(10) 0.4108(8) 0.066(4) Uani 0.50 1 d P
H10C H 1.017(9) 1.115(9) 0.377(7) 0.079 Uiso 0.50 1 d P
C105 C 0.8798(9) 1.0975(12) 0.4591(9) 0.080(5) Uani 0.50 1 d P
H10D H 0.835(9) 1.124(9) 0.485(7) 0.097 Uiso 0.50 1 d P
C104 C 0.919(3) 1.1562(16) 0.415(2) 0.22(2) Uani 0.50 1 d P
H10E H 1.040(17) 1.25(2) 0.469(15) 0.260 Uiso 0.50 1 d P
Br1 Br 1.06935(15) 0.89241(15) 0.57801(10) 0.0941(6) Uani 0.50 1 d P

loop_
_atom_site_aniso_label
_atom_site_aniso_U_11
_atom_site_aniso_U_22
_atom_site_aniso_U_33
_atom_site_aniso_U_23
_atom_site_aniso_U_13
_atom_site_aniso_U_12
P1 0.0502(7) 0.0300(6) 0.0412(7) -0.0016(5) 0.0064(5) 0.0042(5)
F1 0.0583(17) 0.0400(15) 0.0459(15) -0.0076(12) 0.0084(13) 0.0017(13)
F2 0.075(2) 0.0633(19) 0.0487(16) -0.0190(15) 0.0034(15) -0.0205(16)
F3 0.0444(17) 0.101(3) 0.0505(17) 0.0010(17) -0.0080(14) -0.0147(16)
F4 0.0457(16) 0.086(2) 0.0522(17) 0.0185(16) 0.0108(13) 0.0197(16)
F5 0.0533(16) 0.0446(15) 0.0490(15) -0.0051(13) 0.0067(13) 0.0108(13)
F6 0.0636(18) 0.0403(16) 0.080(2) 0.0159(14) 0.0286(16) 0.0122(14)
F7 0.0625(19) 0.069(2) 0.080(2) 0.0107(17) 0.0327(17) 0.0063(16)
F8 0.0628(19) 0.072(2) 0.0648(19) 0.0204(16) 0.0192(16) -0.0101(16)
F9 0.0632(18) 0.0440(16) 0.0607(17) 0.0218(14) 0.0056(14) -0.0030(14)
F11 0.0524(17) 0.075(2) 0.0406(15) -0.0053(14) 0.0103(13) -0.0086(15)
F12 0.070(2) 0.113(3) 0.0511(18) -0.0150(18) 0.0177(17) 0.017(2)
F13 0.101(3) 0.096(3) 0.059(2) -0.0377(19) -0.0012(19) 0.022(2)
F14 0.089(2) 0.0510(18) 0.0665(19) -0.0142(15) -0.0206(18) -0.0092(17)
F15 0.070(2) 0.0574(19) 0.0537(17) 0.0015(14) -0.0039(16) -0.0287(16)
B1 0.038(3) 0.032(3) 0.038(3) 0.000(2) 0.002(2) 0.000(2)
O1 0.0378(16) 0.0315(16) 0.0406(16) 0.0094(13) 0.0006(13) 0.0031(13)
O2 0.058(2) 0.043(2) 0.062(2) 0.0087(17) -0.0101(18) 0.0054(17)
C1 0.039(2) 0.028(2) 0.032(2) 0.0070(18) 0.0041(18) -0.0027(19)
C2 0.045(3) 0.032(2) 0.034(2) 0.0076(19) 0.009(2) 0.000(2)
C3 0.052(3) 0.044(3) 0.030(2) -0.002(2) 0.001(2) -0.016(2)
C4 0.035(3) 0.062(3) 0.032(2) 0.008(2) -0.004(2) -0.011(2)
C5 0.038(3) 0.052(3) 0.036(2) 0.016(2) 0.009(2) 0.005(2)
C6 0.045(3) 0.036(2) 0.032(2) 0.006(2) 0.006(2) 0.001(2)
C8 0.041(3) 0.033(2) 0.049(3) 0.008(2) 0.001(2) -0.003(2)
C9 0.034(2) 0.050(3) 0.052(3) 0.000(2) 0.007(2) -0.004(2)
C10 0.044(3) 0.051(3) 0.043(3) 0.010(2) 0.001(2) -0.017(2)
C11 0.042(3) 0.034(3) 0.043(3) 0.007(2) -0.004(2) -0.005(2)
C12 0.036(2) 0.035(2) 0.038(2) 0.001(2) 0.000(2) -0.009(2)
C13 0.044(3) 0.038(2) 0.033(2) 0.001(2) -0.005(2) 0.006(2)
C14 0.047(3) 0.046(3) 0.039(3) -0.002(2) -0.007(2) 0.006(2)
C15 0.056(3) 0.070(4) 0.040(3) -0.002(3) 0.007(3) 0.023(3)
C16 0.066(4) 0.054(3) 0.044(3) -0.017(3) -0.012(3) 0.018(3)
C17 0.059(3) 0.035(3) 0.058(3) -0.006(3) -0.016(3) 0.004(3)
C18 0.056(3) 0.035(3) 0.042(3) 0.000(2) -0.006(2) 0.003(2)
C19 0.045(3) 0.053(3) 0.055(3) 0.016(3) 0.000(2) 0.006(2)
C20 0.056(3) 0.069(4) 0.086(4) 0.021(3) 0.007(3) 0.011(3)
C23 0.074(4) 0.027(3) 0.075(4) 0.012(3) 0.006(3) 0.007(3)
C25 0.099(5) 0.046(3) 0.100(5) 0.018(3) -0.009(4) 0.019(3)
C27 0.067(4) 0.055(3) 0.072(4) 0.026(3) 0.035(3) 0.022(3)
C28 0.147(7) 0.121(7) 0.153(8) 0.063(6) 0.111(7) 0.073(6)
C29 0.045(3) 0.081(5) 0.122(6) 0.029(4) -0.006(4) 0.009(3)
C30 0.087(4) 0.054(3) 0.098(5) 0.029(3) 0.037(4) 0.030(3)
C31 0.065(4) 0.079(4) 0.064(4) -0.007(3) 0.022(3) 0.019(3)
C32 0.074(5) 0.186(9) 0.129(7) 0.032(7) 0.050(5) 0.046(6)
C33 0.086(4) 0.108(5) 0.055(3) 0.009(3) 0.036(3) 0.022(4)
C34 0.126(6) 0.083(5) 0.068(4) -0.028(4) 0.022(4) 0.020(4)
C101 0.071(7) 0.067(6) 0.085(7) -0.029(5) 0.013(6) -0.021(6)
C102 0.049(8) 0.053(8) 0.053(7) -0.002(7) 0.010(7) -0.008(6)
C106 0.050(8) 0.067(10) 0.045(7) 0.000(7) 0.008(6) -0.008(7)
C103 0.058(8) 0.085(10) 0.069(8) -0.028(8) 0.041(7) -0.037(7)
C105 0.067(8) 0.109(12) 0.094(10) -0.041(9) 0.065(9) -0.017(8)
C104 0.25(4) 0.044(12) 0.40(6) -0.03(2) 0.17(4) -0.004(16)
Br1 0.0999(15) 0.0764(13) 0.0812(10) 0.0065(9) 0.0004(10) 0.0016(11)

loop_
_atom_type_symbol
_atom_type_description
_atom_type_scat_dispersion_real
_atom_type_scat_dispersion_imag
_atom_type_scat_source
C C 0.0033 0.0016 'International Tables Vol C Tables 4.2.6.8 and 6.1.1.4'
H H 0.0000 0.0000 'International Tables Vol C Tables 4.2.6.8 and 6.1.1.4'
O O 0.0106 0.0060 'International Tables Vol C Tables 4.2.6.8 and 6.1.1.4'
B B 0.0013 0.0007 'International Tables Vol C Tables 4.2.6.8 and 6.1.1.4'
F F 0.0171 0.0103 'International Tables Vol C Tables 4.2.6.8 and 6.1.1.4'
P P 0.1023 0.0942 'International Tables Vol C Tables 4.2.6.8 and 6.1.1.4'
Br Br -0.2901 2.4595 'International Tables Vol C Tables 4.2.6.8 and 6.1.1.4'

loop_
_geom_angle_atom_site_label_1
_geom_angle_atom_site_label_2
_geom_angle_atom_site_label_3
_geom_angle
_geom_angle_site_symmetry_1
_geom_angle_site_symmetry_3
C22 P1 C27 109.8(3) . .
C22 P1 C31 107.8(3) . .
C27 P1 C31 111.4(3) . .
C22 P1 C23 102.6(3) . .
C27 P1 C23 111.9(3) . .
C31 P1 C23 112.9(3) . .
O1 B1 C1 105.9(3) . .
O1 B1 C13 106.9(3) . .
C1 B1 C13 113.8(4) . .
O1 B1 C7 114.0(4) . .
C1 B1 C7 103.4(3) . .
C13 B1 C7 112.8(4) . .
C19 O1 B1 118.0(3) . .
C21 O2 C20 111.1(5) . .
C6 C1 C2 113.6(4) . .
C6 C1 B1 126.9(4) . .
C2 C1 B1 119.5(4) . .
F1 C2 C1 120.3(4) . .
F1 C2 C3 115.5(4) . .
C1 C2 C3 124.2(4) . .
C4 C3 F2 120.5(4) . .
C4 C3 C2 119.3(4) . .
F2 C3 C2 120.1(5) . .
C3 C4 F3 120.8(4) . .
C3 C4 C5 119.6(4) . .
F3 C4 C5 119.6(5) . .
F4 C5 C4 120.2(4) . .
F4 C5 C6 120.3(4) . .
C4 C5 C6 119.4(4) . .
F5 C6 C1 121.6(4) . .
F5 C6 C5 114.6(4) . .
C1 C6 C5 123.7(4) . .
C8 C7 C12 113.1(4) . .
C8 C7 B1 126.1(4) . .
C12 C7 B1 120.5(4) . .
F6 C8 C7 122.2(4) . .
F6 C8 C9 113.8(4) . .
C7 C8 C9 123.9(4) . .
F7 C9 C10 119.6(5) . .
F7 C9 C8 120.6(4) . .
C10 C9 C8 119.8(5) . .
F8 C10 C9 120.6(5) . .
F8 C10 C11 120.8(4) . .
C9 C10 C11 118.7(5) . .
F9 C11 C12 121.3(5) . .
F9 C11 C10 119.3(4) . .
C12 C11 C10 119.4(4) . .
F10 C12 C11 116.7(4) . .
F10 C12 C7 118.2(4) . .
C11 C12 C7 125.1(4) . .
C14 C13 C18 113.7(4) . .
C14 C13 B1 119.1(4) . .
C18 C13 B1 125.8(5) . .
F11 C14 C15 115.7(5) . .
F11 C14 C13 119.6(4) . .
C15 C14 C13 124.6(5) . .
F12 C15 C16 120.6(5) . .
F12 C15 C14 120.4(5) . .
C16 C15 C14 118.9(6) . .
C15 C16 F13 119.2(6) . .
C15 C16 C17 120.0(5) . .
F13 C16 C17 120.8(5) . .
F14 C17 C16 120.9(5) . .
F14 C17 C18 119.6(6) . .
C16 C17 C18 119.5(5) . .
F15 C18 C13 121.1(4) . .
F15 C18 C17 115.7(5) . .
C13 C18 C17 123.2(5) . .
O1 C19 C20 111.3(5) . .
C19 C20 O2 113.6(5) . .
O2 C21 C22 106.1(5) . .
C21 C22 P1 121.3(4) . .
C24 C23 C26 110.7(6) . .
C24 C23 C25 105.7(5) . .
C26 C23 C25 106.7(5) . .
C24 C23 P1 111.2(4) . .
C26 C23 P1 111.9(4) . .
C25 C23 P1 110.3(4) . .
C29 C27 C28 108.6(6) . .
C29 C27 C30 109.0(5) . .
C28 C27 C30 104.4(5) . .
C29 C27 P1 112.3(4) . .
C28 C27 P1 110.2(4) . .
C30 C27 P1 111.9(4) . .
C32 C31 C34 108.8(6) . .
C32 C31 C33 107.3(6) . .
C34 C31 C33 107.5(5) . .
C32 C31 P1 110.3(5) . .
C34 C31 P1 111.4(5) . .
C33 C31 P1 111.2(4) . .
C106 C101 C106 179.998(4) . 3_776
C106 C101 C102 43.0(8) . 3_776
C106 C101 C102 137.0(8) 3_776 3_776
C106 C101 C102 137.0(8) . .
C106 C101 C102 43.0(8) 3_776 .
C102 C101 C102 179.999(5) 3_776 .
C106 C101 Br1 111.7(7) . .
C106 C101 Br1 68.3(7) 3_776 .
C102 C101 Br1 69.0(7) 3_776 .
C102 C101 Br1 111.0(7) . .
C106 C101 Br1 68.4(7) . 3_776
C106 C101 Br1 111.6(7) 3_776 3_776
C102 C101 Br1 111.0(7) 3_776 3_776
C102 C101 Br1 69.0(7) . 3_776
Br1 C101 Br1 179.998(1) . 3_776
C106 C102 C101 64.5(15) 3_776 .
C106 C102 C103 171.8(17) 3_776 .
C101 C102 C103 109.2(11) . .
C106 C102 Br1 137.6(17) 3_776 3_776
C101 C102 Br1 73.8(6) . 3_776
C103 C102 Br1 35.5(6) . 3_776
C102 C106 C101 72.5(16) 3_776 .
C102 C106 C105 172.0(17) 3_776 .
C101 C106 C105 113.2(12) . .
C102 C106 Br1 147.8(19) 3_776 3_776
C101 C106 Br1 76.3(7) . 3_776
C105 C106 Br1 37.0(6) . 3_776
Br1 C103 C102 103.5(11) 3_776 .
Br1 C103 C104 26.6(11) 3_776 .
C102 C103 C104 125.8(19) . .
Br1 C105 C106 99.1(11) 3_776 .
Br1 C105 C104 29.3(11) 3_776 .
C106 C105 C104 124.1(18) . .
Br1 C104 C105 59(3) 3_776 .
Br1 C104 C103 51(2) 3_776 .
C105 C104 C103 107(2) . .
C104 Br1 C103 102(3) 3_776 3_776
C104 Br1 C105 92(3) 3_776 3_776
C103 Br1 C105 155.5(11) 3_776 3_776
C104 Br1 C106 129(3) 3_776 3_776
C103 Br1 C106 113.3(9) 3_776 3_776
C105 Br1 C106 43.9(9) 3_776 3_776
C104 Br1 C102 136(3) 3_776 3_776
C103 Br1 C102 41.0(9) 3_776 3_776
C105 Br1 C102 116.2(10) 3_776 3_776
C106 Br1 C102 72.5(5) 3_776 3_776
C104 Br1 C101 148(3) 3_776 .
C103 Br1 C101 78.2(7) 3_776 .
C105 Br1 C101 79.3(8) 3_776 .
C106 Br1 C101 35.4(5) 3_776 .
C102 Br1 C101 37.2(5) 3_776 .

loop_
_geom_bond_atom_site_label_1
_geom_bond_atom_site_label_2
_geom_bond_distance
_geom_bond_site_symmetry_2
P1 C22 1.798(6) .
P1 C27 1.856(5) .
P1 C31 1.877(6) .
P1 C23 1.888(5) .
F1 C2 1.355(5) .
F2 C3 1.355(5) .
F3 C4 1.357(5) .
F4 C5 1.349(5) .
F5 C6 1.354(5) .
F6 C8 1.362(5) .
F7 C9 1.355(6) .
F8 C10 1.338(5) .
F9 C11 1.343(5) .
F10 C12 1.344(5) .
F11 C14 1.359(5) .
F12 C15 1.350(7) .
F13 C16 1.360(6) .
F14 C17 1.344(6) .
F15 C18 1.340(6) .
B1 O1 1.454(6) .
B1 C1 1.659(6) .
B1 C13 1.662(7) .
B1 C7 1.663(7) .
O1 C19 1.411(5) .
O2 C21 1.378(8) .
O2 C20 1.482(7) .
C1 C6 1.376(6) .
C1 C2 1.378(6) .
C2 C3 1.384(6) .
C3 C4 1.353(7) .
C4 C5 1.358(7) .
C5 C6 1.390(6) .
C7 C8 1.375(6) .
C7 C12 1.395(6) .
C8 C9 1.393(7) .
C9 C10 1.368(7) .
C10 C11 1.378(7) .
C11 C12 1.362(6) .
C13 C14 1.384(7) .
C13 C18 1.384(7) .
C14 C15 1.376(7) .
C15 C16 1.359(8) .
C16 C17 1.360(8) .
C17 C18 1.392(7) .
C19 C20 1.448(8) .
C21 C22 1.539(9) .
C23 C24 1.518(10) .
C23 C26 1.519(9) .
C23 C25 1.526(8) .
C27 C29 1.539(9) .
C27 C28 1.545(9) .
C27 C30 1.549(8) .
C31 C32 1.517(9) .
C31 C34 1.534(9) .
C31 C33 1.556(9) .
C101 C106 1.256(15) .
C101 C106 1.256(15) 3_776
C101 C102 1.327(16) 3_776
C101 C102 1.327(16) .
C101 Br1 2.1060(18) .
C101 Br1 2.1060(18) 3_776
C102 C106 0.949(17) 3_776
C102 C103 1.38(2) .
C102 Br1 2.048(15) 3_776
C106 C102 0.949(17) 3_776
C106 C105 1.42(2) .
C106 Br1 2.015(16) 3_776
C103 Br1 1.223(13) 3_776
C103 C104 1.53(3) .
C105 Br1 1.229(13) 3_776
C105 C104 1.44(4) .
C104 Br1 0.70(2) 3_776
Br1 C104 0.70(2) 3_776
Br1 C103 1.223(13) 3_776
Br1 C105 1.228(13) 3_776
Br1 C106 2.015(16) 3_776
Br1 C102 2.048(15) 3_776
